data_7104025
loop_
_publ_author_name
'Salmon, Lionel'
'Thu\'ery, Pierre'
'Rivi\`ere, Eric'
'Girerd, Jean-Jacques'
'Ephritikhine, Michel'

_publ_section_title
;
 Structure and magnetism of the first strictly dinuclear compound
 containing paramagnetic 3d and 5f metal ions. Major influence of the CuII
 ion coordination on the exchange CuII--UIV interaction
;
_journal_coden_ASTM CHCOFS
_journal_issue 6
_journal_name_full
;
 Chemical Communications (Cambridge, United Kingdom)
;
_journal_page_first 762
_journal_page_last 763
_journal_paper_doi 10.1039/b212635d
_journal_year 2003
_chemical_formula_sum 'C43.5 H39.5 Cu2 N5.5 O8 U'
_chemical_formula_weight 1132.42
_space_group_IT_number 14
_symmetry_cell_setting monoclinic
_symmetry_space_group_name_Hall '-P 2ybc'
_symmetry_space_group_name_H-M 'P 1 21/c 1'
_atom_sites_solution_hydrogens geom
_atom_sites_solution_primary direct
_atom_sites_solution_secondary difmap
_audit_creation_method SHELXL-97
_cell_angle_alpha 90.00
_cell_angle_beta 90.315(5)
_cell_angle_gamma 90.00
_cell_formula_units_Z 4
_cell_length_a 10.3373(5)
_cell_length_b 13.4223(11)
_cell_length_c 31.0552(14)
_cell_measurement_reflns_used 25869
_cell_measurement_temperature 100(2)
_cell_measurement_theta_max 25.68
_cell_measurement_theta_min 3.03
_cell_volume 4308.9(5)
_computing_cell_refinement 'DENZO-SMN (Otwinowski & Minor, 1997)'
_computing_data_collection 'Kappa-CCD software (Nonius B.V., 1998)'
_computing_data_reduction 'DENZO-SMN (Otwinowski & Minor, 1997)'
_computing_molecular_graphics 'SHELXTL (Sheldrick, 1999)'
_computing_publication_material 'SHELXTL (Sheldrick, 1999)'
_computing_structure_refinement 'SHELXL-97 (Sheldrick, 1997)'
_computing_structure_solution 'SHELXS-97 (Sheldrick, 1990)'
_diffrn_ambient_temperature 100(2)
_diffrn_detector_area_resol_mean 18
_diffrn_measured_fraction_theta_full 0.957
_diffrn_measured_fraction_theta_max 0.957
_diffrn_measurement_device_type 'Nonius Kappa-CCD'
_diffrn_measurement_method '\f scans'
_diffrn_radiation_monochromator graphite
_diffrn_radiation_source 'fine-focus sealed tube'
_diffrn_radiation_type MoK\a
_diffrn_radiation_wavelength 0.71073
_diffrn_reflns_av_R_equivalents 0.0988
_diffrn_reflns_av_sigmaI/netI 0.0950
_diffrn_reflns_limit_h_max 12
_diffrn_reflns_limit_h_min -12
_diffrn_reflns_limit_k_max 16
_diffrn_reflns_limit_k_min -16
_diffrn_reflns_limit_l_max 37
_diffrn_reflns_limit_l_min -36
_diffrn_reflns_number 25869
_diffrn_reflns_theta_full 25.68
_diffrn_reflns_theta_max 25.68
_diffrn_reflns_theta_min 3.03
_diffrn_standards_decay_% 0
_exptl_absorpt_coefficient_mu 4.786
_exptl_absorpt_correction_T_max 0.787
_exptl_absorpt_correction_T_min 0.514
_exptl_absorpt_correction_type empirical
_exptl_absorpt_process_details 'program DELABS from PLATON (Spek, 2000)'
_exptl_crystal_colour 'translucent dark brown'
_exptl_crystal_density_diffrn 1.746
_exptl_crystal_density_meas ?
_exptl_crystal_description parallelepiped
_exptl_crystal_F_000 2212
_exptl_crystal_size_max 0.20
_exptl_crystal_size_mid 0.08
_exptl_crystal_size_min 0.05
_refine_diff_density_max 1.627
_refine_diff_density_min -1.238
_refine_diff_density_rms 0.176
_refine_ls_extinction_method none
_refine_ls_goodness_of_fit_ref 1.029
_refine_ls_hydrogen_treatment mixed
_refine_ls_matrix_type full
_refine_ls_number_parameters 548
_refine_ls_number_reflns 7837
_refine_ls_number_restraints 124
_refine_ls_restrained_S_all 1.246
_refine_ls_R_factor_all 0.1146
_refine_ls_R_factor_gt 0.0699
_refine_ls_shift/su_max 0.001
_refine_ls_shift/su_mean 0.000
_refine_ls_structure_factor_coef Fsqd
_refine_ls_weighting_details 'calc w=1/[\s^2^(Fo^2^)+(0.0577P)^2^+57.3693P] where P=(Fo^2^+2Fc^2^)/3'
_refine_ls_weighting_scheme calc
_refine_ls_wR_factor_gt 0.1499
_refine_ls_wR_factor_ref 0.1719
_reflns_number_gt 5201
_reflns_number_total 7837
_reflns_threshold_expression >2sigma(I)
_cod_data_source_file b212635d.txt
_cod_data_source_block 3.1.5py
_cod_original_sg_symbol_H-M P2~1~/c
_cod_original_formula_sum 'C43.50 H39.50 Cu2 N5.50 O8 U'
_cod_database_code 7104025

loop_
_symmetry_equiv_pos_as_xyz
'x, y, z'
'-x, y+1/2, -z+1/2'
'-x, -y, -z'
'x, -y-1/2, z-1/2'

loop_
_atom_site_label
_atom_site_type_symbol
_atom_site_fract_x
_atom_site_fract_y
_atom_site_fract_z
_atom_site_U_iso_or_equiv
_atom_site_adp_type
_atom_site_occupancy
_atom_site_symmetry_multiplicity
_atom_site_calc_flag
_atom_site_refinement_flags
_atom_site_disorder_assembly
_atom_site_disorder_group
U U -1.01655(5) -0.49353(4) 0.142821(17) 0.02934(18) Uani 1 1 d . . .
Cu1 Cu -0.84968(18) -0.57743(16) 0.23568(6) 0.0404(5) Uani 1 1 d . . .
Cu2 Cu -1.17826(18) -0.38237(15) 0.05430(6) 0.0396(5) Uani 1 1 d D . .
O1 O -0.9811(9) -0.3260(7) 0.1569(3) 0.037(2) Uani 1 1 d . . .
O2 O -0.9001(10) -0.4604(8) 0.2082(3) 0.040(3) Uani 1 1 d . . .
O3 O -0.9370(9) -0.6277(9) 0.1876(3) 0.043(3) Uani 1 1 d . . .
O4 O -1.0623(9) -0.6565(7) 0.1186(3) 0.034(2) Uani 1 1 d . . .
N1 N -0.7575(13) -0.5207(11) 0.2826(4) 0.046(4) Uani 1 1 d . . .
N2 N -0.8076(12) -0.7069(12) 0.2589(4) 0.045(4) Uani 1 1 d . . .
C1 C -0.9127(14) -0.2932(13) 0.1919(6) 0.045(4) Uani 1 1 d . . .
C2 C -0.8682(15) -0.3671(13) 0.2205(5) 0.039(4) Uani 1 1 d . . .
C3 C -0.7966(16) -0.3471(12) 0.2588(6) 0.044(4) Uani 1 1 d . . .
C4 C -0.7746(17) -0.2471(13) 0.2682(6) 0.047(4) Uani 1 1 d . . .
H4 H -0.7313 -0.2305 0.2936 0.056 Uiso 1 1 calc R . .
C5 C -0.8140(16) -0.1748(13) 0.2420(6) 0.048(5) Uani 1 1 d . . .
H5 H -0.7929 -0.1093 0.2488 0.058 Uiso 1 1 calc R . .
C6 C -0.8894(16) -0.1947(14) 0.2029(6) 0.049(4) Uani 1 1 d . . .
H6 H -0.9208 -0.1428 0.1860 0.059 Uiso 1 1 calc R . .
C7 C -0.7458(15) -0.4276(14) 0.2857(5) 0.042(4) Uani 1 1 d . . .
H7 H -0.6965 -0.4064 0.3091 0.051 Uiso 1 1 calc R . .
C8 C -0.6885(14) -0.5997(13) 0.3084(5) 0.043(4) Uani 1 1 d . . .
C9 C -0.7581(18) -0.6944(14) 0.3038(6) 0.056(5) Uani 1 1 d . . .
H9A H -0.8300 -0.6960 0.3237 0.068 Uiso 1 1 calc R . .
H9B H -0.7006 -0.7492 0.3109 0.068 Uiso 1 1 calc R . .
C10 C -0.8413(15) -0.7904(13) 0.2420(6) 0.043(4) Uani 1 1 d . . .
H10 H -0.8250 -0.8480 0.2577 0.052 Uiso 1 1 calc R . .
C11 C -0.8994(16) -0.8008(13) 0.2025(6) 0.046(4) Uani 1 1 d . . .
C12 C -0.9514(15) -0.7245(12) 0.1761(5) 0.039(4) Uani 1 1 d . . .
C13 C -1.0183(14) -0.7371(11) 0.1382(5) 0.035(3) Uani 1 1 d . . .
C14 C -1.0347(15) -0.8356(12) 0.1232(6) 0.049(4) Uani 1 1 d . . .
H14 H -1.0794 -0.8478 0.0977 0.059 Uiso 1 1 calc R . .
C15 C -0.9822(18) -0.9165(14) 0.1476(6) 0.053(5) Uani 1 1 d . . .
H15 H -0.9912 -0.9809 0.1369 0.064 Uiso 1 1 calc R . .
C16 C -0.9218(17) -0.9031(12) 0.1843(7) 0.052(5) Uani 1 1 d . . .
H16 H -0.8922 -0.9583 0.1996 0.062 Uiso 1 1 calc R . .
C17 C -0.684(2) -0.5661(17) 0.3565(6) 0.070(6) Uani 1 1 d . . .
H17A H -0.7695 -0.5461 0.3653 0.105 Uiso 1 1 calc R . .
H17B H -0.6260 -0.5109 0.3596 0.105 Uiso 1 1 calc R . .
H17C H -0.6554 -0.6204 0.3741 0.105 Uiso 1 1 calc R . .
C18 C -0.5520(16) -0.6098(13) 0.2901(6) 0.050(4) Uani 1 1 d . . .
H18A H -0.5049 -0.6590 0.3063 0.075 Uiso 1 1 calc R . .
H18B H -0.5082 -0.5468 0.2922 0.075 Uiso 1 1 calc R . .
H18C H -0.5571 -0.6298 0.2605 0.075 Uiso 1 1 calc R . .
O5 O -1.1978(9) -0.4872(7) 0.1867(3) 0.032(2) Uani 1 1 d . . .
O6 O -1.2161(9) -0.4369(8) 0.1078(3) 0.036(2) Uani 1 1 d . . .
O7 O -1.0170(9) -0.4359(8) 0.0691(3) 0.034(2) Uani 1 1 d . . .
O8 O -0.8202(8) -0.5034(8) 0.1078(3) 0.033(2) Uani 1 1 d . . .
N3 N -1.3419(9) -0.3159(7) 0.0450(3) 0.069(4) Uani 1 1 d DU . .
N4 N -1.1202(9) -0.3300(10) -0.0006(2) 0.055(3) Uani 1 1 d DU . .
C19 C -1.3100(14) -0.4487(11) 0.1751(5) 0.035(4) Uani 1 1 d . . .
C20 C -1.3218(13) -0.4181(12) 0.1313(5) 0.036(4) Uani 1 1 d . . .
C21 C -1.4284(15) -0.3643(13) 0.1148(6) 0.045(4) Uani 1 1 d . . .
C22 C -1.5350(16) -0.3505(14) 0.1444(6) 0.052(5) Uani 1 1 d . . .
H22 H -1.6090 -0.3169 0.1353 0.063 Uiso 1 1 calc R . .
C23 C -1.5274(17) -0.3858(15) 0.1848(7) 0.059(5) Uani 1 1 d . . .
H23 H -1.5985 -0.3779 0.2027 0.070 Uiso 1 1 calc R . .
C24 C -1.4171(15) -0.4340(12) 0.2012(6) 0.042(4) Uani 1 1 d . . .
H24 H -1.4158 -0.4562 0.2295 0.051 Uiso 1 1 calc R . .
C25 C -1.4303(15) -0.3170(12) 0.0720(4) 0.055(5) Uani 1 1 d D . .
H25 H -1.5062 -0.2843 0.0643 0.066 Uiso 1 1 calc R . .
C26 C -1.3317(6) -0.2385(5) 0.0106(2) 0.070(4) Uani 1 1 d DU . .
C27 C -1.2315(9) -0.2757(8) -0.02087(19) 0.056(3) Uani 1 1 d DU . .
H27A H -1.2735 -0.3198 -0.0414 0.067 Uiso 1 1 calc R . .
H27B H -1.1979 -0.2193 -0.0368 0.067 Uiso 1 1 calc R . .
C28 C -1.0086(8) -0.3452(11) -0.0160(5) 0.042(4) Uani 1 1 d D . .
H28 H -0.9948 -0.3231 -0.0440 0.050 Uiso 1 1 calc R . .
C29 C -0.9073(14) -0.3902(12) 0.0039(5) 0.036(4) Uani 1 1 d . . .
C30 C -0.9089(14) -0.4314(11) 0.0461(5) 0.033(3) Uani 1 1 d . . .
C31 C -0.7989(15) -0.4699(11) 0.0675(5) 0.038(4) Uani 1 1 d . . .
C32 C -0.6833(15) -0.4736(12) 0.0453(6) 0.041(4) Uani 1 1 d . . .
H32 H -0.6098 -0.5002 0.0583 0.049 Uiso 1 1 calc R . .
C33 C -0.6777(17) -0.4368(13) 0.0029(6) 0.048(4) Uani 1 1 d . . .
H33 H -0.5994 -0.4393 -0.0116 0.058 Uiso 1 1 calc R . .
C34 C -0.7844(17) -0.3972(13) -0.0178(6) 0.049(4) Uani 1 1 d . . .
H34 H -0.7771 -0.3749 -0.0461 0.058 Uiso 1 1 calc R . .
C35 C -1.2828(14) -0.1416(6) 0.0292(5) 0.080 Uiso 1 1 d D . .
H35A H -1.3471 -0.0908 0.0253 0.120 Uiso 1 1 calc R . .
H35B H -1.2047 -0.1224 0.0148 0.120 Uiso 1 1 calc R . .
H35C H -1.2655 -0.1500 0.0594 0.120 Uiso 1 1 calc R . .
C36 C -1.4582(8) -0.2287(12) -0.0135(4) 0.080 Uiso 1 1 d D . .
H36A H -1.4991 -0.2928 -0.0154 0.120 Uiso 1 1 calc R . .
H36B H -1.4423 -0.2038 -0.0420 0.120 Uiso 1 1 calc R . .
H36C H -1.5138 -0.1834 0.0015 0.120 Uiso 1 1 calc R . .
N5 N -0.5205(15) -0.3369(12) 0.3681(5) 0.056(4) Uani 1 1 d . . .
C37 C -0.410(3) -0.298(2) 0.3529(9) 0.096(8) Uani 1 1 d U . .
H37 H -0.3510 -0.3414 0.3403 0.115 Uiso 1 1 calc R . .
C38 C -0.379(3) -0.197(2) 0.3547(8) 0.094(8) Uani 1 1 d U . .
H38 H -0.2955 -0.1742 0.3489 0.113 Uiso 1 1 calc R . .
C39 C -0.4738(16) -0.1335(13) 0.3654(6) 0.050(5) Uani 1 1 d . . .
H39 H -0.4610 -0.0651 0.3631 0.060 Uiso 1 1 calc R . .
C40 C -0.5864(18) -0.1688(16) 0.3792(6) 0.054(5) Uani 1 1 d . . .
H40 H -0.6509 -0.1251 0.3880 0.065 Uiso 1 1 calc R . .
C41 C -0.6069(17) -0.2690(17) 0.3804(6) 0.058(5) Uani 1 1 d . . .
H41 H -0.6863 -0.2915 0.3904 0.069 Uiso 1 1 calc R . .
N6 N -0.710(3) -0.102(2) 0.1108(6) 0.074(4) Uani 0.50 1 d PGU . .
C42 C -0.797(2) -0.166(2) 0.0913(8) 0.074(4) Uani 0.50 1 d PGU . .
H42 H -0.8547 -0.2028 0.1080 0.088 Uiso 0.50 1 calc PR . .
C43 C -0.800(2) -0.176(2) 0.0467(8) 0.074(4) Uani 0.50 1 d PGU . .
H43 H -0.8582 -0.2193 0.0336 0.088 Uiso 0.50 1 calc PR . .
C44 C -0.714(3) -0.122(2) 0.0217(6) 0.074(4) Uani 0.50 1 d PGU . .
H44 H -0.7153 -0.1282 -0.0081 0.088 Uiso 0.50 1 calc PR . .
C45 C -0.626(2) -0.057(2) 0.0412(8) 0.074(4) Uani 0.50 1 d PGU . .
H45 H -0.5690 -0.0205 0.0244 0.088 Uiso 0.50 1 calc PR . .
C46 C -0.624(2) -0.0472(19) 0.0857(8) 0.073(4) Uani 0.50 1 d PGU . .
H46 H -0.5656 -0.0040 0.0988 0.088 Uiso 0.50 1 calc PR . .

loop_
_atom_site_aniso_label
_atom_site_aniso_U_11
_atom_site_aniso_U_22
_atom_site_aniso_U_33
_atom_site_aniso_U_23
_atom_site_aniso_U_13
_atom_site_aniso_U_12
U 0.0281(3) 0.0322(3) 0.0277(3) 0.0006(3) 0.00056(17) 0.0016(3)
Cu1 0.0341(10) 0.0547(13) 0.0325(10) 0.0037(9) -0.0025(8) 0.0023(9)
Cu2 0.0383(11) 0.0477(12) 0.0329(10) 0.0068(9) -0.0002(8) 0.0070(9)
O1 0.035(6) 0.030(6) 0.045(6) -0.003(5) 0.001(5) -0.001(5)
O2 0.042(6) 0.042(6) 0.035(6) -0.006(5) -0.009(5) -0.006(5)
O3 0.029(6) 0.058(8) 0.043(7) 0.018(6) 0.001(5) 0.006(5)
O4 0.033(6) 0.031(6) 0.039(6) 0.000(5) 0.001(4) -0.002(5)
N1 0.046(8) 0.050(10) 0.042(8) -0.004(7) 0.002(6) 0.000(7)
N2 0.030(7) 0.065(10) 0.040(8) 0.012(7) 0.004(6) 0.005(7)
C1 0.022(8) 0.054(11) 0.060(12) -0.012(9) 0.016(7) -0.009(8)
C2 0.034(9) 0.053(11) 0.031(9) -0.001(8) 0.003(7) -0.002(8)
C3 0.044(10) 0.035(9) 0.054(11) -0.009(8) 0.013(8) -0.013(8)
C4 0.059(11) 0.037(10) 0.044(10) 0.011(8) 0.003(8) 0.010(8)
C5 0.054(11) 0.039(10) 0.052(11) -0.030(8) 0.011(8) -0.020(8)
C6 0.048(10) 0.048(11) 0.051(12) 0.004(9) 0.017(8) -0.004(8)
C7 0.030(9) 0.070(13) 0.027(8) 0.005(8) 0.003(6) 0.005(8)
C8 0.030(8) 0.050(11) 0.048(10) 0.018(8) -0.009(7) -0.006(7)
C9 0.048(11) 0.053(12) 0.069(13) 0.006(10) -0.006(9) -0.001(9)
C10 0.038(9) 0.043(10) 0.049(11) -0.003(8) 0.006(8) -0.002(8)
C11 0.041(10) 0.039(10) 0.059(12) 0.016(9) 0.010(8) -0.004(8)
C12 0.038(9) 0.031(9) 0.048(10) 0.004(7) 0.017(7) -0.004(7)
C13 0.038(9) 0.033(8) 0.035(9) 0.001(7) 0.010(7) -0.004(7)
C14 0.034(9) 0.036(10) 0.077(13) 0.002(9) 0.003(8) 0.004(7)
C15 0.057(11) 0.042(11) 0.060(12) -0.010(9) -0.001(9) 0.001(9)
C16 0.045(10) 0.025(9) 0.086(15) 0.007(9) 0.021(10) -0.001(8)
C17 0.092(16) 0.072(15) 0.045(11) 0.010(10) -0.020(11) -0.006(12)
C18 0.046(10) 0.040(10) 0.062(12) 0.017(9) -0.010(8) -0.004(8)
O5 0.029(5) 0.029(6) 0.039(6) -0.001(5) 0.002(4) 0.005(4)
O6 0.031(6) 0.046(7) 0.032(6) -0.004(5) -0.001(4) 0.008(5)
O7 0.031(5) 0.044(6) 0.026(5) 0.002(5) 0.007(4) 0.003(5)
O8 0.027(5) 0.035(6) 0.038(5) -0.004(5) 0.001(4) 0.002(5)
N3 0.069(4) 0.070(4) 0.069(4) 0.0005(17) 0.0003(17) 0.0011(17)
N4 0.056(3) 0.056(3) 0.055(3) 0.0010(17) -0.0011(17) -0.0009(17)
C19 0.034(9) 0.029(8) 0.043(9) 0.003(7) 0.011(7) -0.011(7)
C20 0.019(7) 0.047(10) 0.041(9) -0.002(7) 0.005(6) -0.003(7)
C21 0.032(9) 0.043(10) 0.060(12) -0.021(8) 0.001(8) 0.005(7)
C22 0.031(9) 0.062(12) 0.065(13) -0.003(10) 0.008(8) 0.002(8)
C23 0.033(10) 0.070(14) 0.073(14) -0.004(11) 0.014(9) 0.001(9)
C24 0.034(9) 0.040(10) 0.053(10) -0.010(8) 0.013(7) -0.009(7)
C25 0.060(12) 0.050(11) 0.054(11) -0.001(9) -0.025(9) 0.029(9)
C26 0.070(4) 0.070(4) 0.070(4) 0.0003(12) 0.0003(12) 0.0008(12)
C27 0.056(3) 0.056(3) 0.055(3) 0.0008(12) -0.0006(12) -0.0007(12)
C28 0.044(10) 0.051(11) 0.031(8) 0.002(7) -0.007(7) -0.015(8)
C29 0.032(8) 0.039(9) 0.037(9) -0.007(7) 0.006(6) -0.011(7)
C30 0.032(8) 0.031(9) 0.036(8) -0.002(7) 0.006(6) -0.007(6)
C31 0.034(8) 0.031(9) 0.047(10) -0.005(7) 0.016(7) -0.006(6)
C32 0.030(8) 0.041(10) 0.052(10) -0.005(7) 0.004(7) -0.009(7)
C33 0.044(10) 0.045(11) 0.057(11) -0.014(9) 0.024(8) -0.005(8)
C34 0.059(12) 0.043(10) 0.044(10) -0.002(8) 0.014(8) -0.021(9)
N5 0.052(9) 0.052(10) 0.065(11) -0.012(8) 0.001(8) -0.014(8)
C37 0.096(8) 0.096(8) 0.096(8) -0.0001(13) 0.0010(13) 0.0001(13)
C38 0.094(8) 0.094(8) 0.094(8) 0.0001(13) 0.0008(13) -0.0001(13)
C39 0.040(10) 0.040(10) 0.069(13) -0.014(9) -0.013(9) 0.009(8)
C40 0.058(12) 0.065(14) 0.040(11) -0.001(9) 0.010(8) 0.015(10)
C41 0.030(9) 0.083(16) 0.059(12) 0.005(11) 0.002(8) -0.003(10)
N6 0.073(4) 0.074(4) 0.074(4) 0.0000(8) 0.0003(8) 0.0001(8)
C42 0.074(4) 0.073(4) 0.074(4) 0.0000(8) 0.0003(8) 0.0000(8)
C43 0.074(4) 0.074(4) 0.074(4) 0.0000(8) 0.0003(8) 0.0000(8)
C44 0.074(4) 0.074(4) 0.074(4) 0.0000(8) 0.0003(8) 0.0000(8)
C45 0.074(4) 0.074(4) 0.074(4) 0.0001(8) 0.0004(8) 0.0000(8)
C46 0.074(4) 0.073(4) 0.074(4) 0.0000(8) 0.0003(8) 0.0000(8)

loop_
_atom_type_symbol
_atom_type_description
_atom_type_scat_dispersion_real
_atom_type_scat_dispersion_imag
_atom_type_scat_source
C C 0.0033 0.0016 'International Tables Vol C Tables 4.2.6.8 and 6.1.1.4'
H H 0.0000 0.0000 'International Tables Vol C Tables 4.2.6.8 and 6.1.1.4'
N N 0.0061 0.0033 'International Tables Vol C Tables 4.2.6.8 and 6.1.1.4'
O O 0.0106 0.0060 'International Tables Vol C Tables 4.2.6.8 and 6.1.1.4'
Cu Cu 0.3201 1.2651 'International Tables Vol C Tables 4.2.6.8 and 6.1.1.4'
U U -9.6767 9.6646 'International Tables Vol C Tables 4.2.6.8 and 6.1.1.4'

loop_
_geom_angle_atom_site_label_1
_geom_angle_atom_site_label_2
_geom_angle_atom_site_label_3
_geom_angle
_geom_angle_site_symmetry_1
_geom_angle_site_symmetry_3
_geom_angle_publ_flag
O8 U O1 90.4(4) . . ?
O8 U O5 172.1(3) . . ?
O1 U O5 88.9(3) . . ?
O8 U O4 88.4(3) . . ?
O1 U O4 171.8(4) . . ?
O5 U O4 93.4(3) . . ?
O8 U O2 88.3(3) . . ?
O1 U O2 65.3(4) . . ?
O5 U O2 84.2(3) . . ?
O4 U O2 122.7(4) . . ?
O8 U O3 86.0(3) . . ?
O1 U O3 124.1(4) . . ?
O5 U O3 87.9(3) . . ?
O4 U O3 63.9(4) . . ?
O2 U O3 58.9(4) . . ?
O8 U O7 64.6(3) . . ?
O1 U O7 82.4(4) . . ?
O5 U O7 123.1(3) . . ?
O4 U O7 89.7(3) . . ?
O2 U O7 137.9(4) . . ?
O3 U O7 141.5(4) . . ?
O8 U O6 123.3(3) . . ?
O1 U O6 85.1(4) . . ?
O5 U O6 64.5(3) . . ?
O4 U O6 88.8(3) . . ?
O2 U O6 137.5(4) . . ?
O3 U O6 140.4(3) . . ?
O7 U O6 58.8(3) . . ?
Cu1 U Cu2 173.62(5) . . ?
O2 Cu1 O3 78.7(5) . . ?
O2 Cu1 N1 98.8(5) . . ?
O3 Cu1 N1 176.9(6) . . ?
O2 Cu1 N2 173.4(6) . . ?
O3 Cu1 N2 94.6(6) . . ?
N1 Cu1 N2 87.8(6) . . ?
O6 Cu2 O7 79.7(4) . . ?
O6 Cu2 N3 97.3(3) . . ?
O7 Cu2 N3 172.9(5) . . ?
O6 Cu2 N4 174.0(3) . . ?
O7 Cu2 N4 94.3(3) . . ?
N3 Cu2 N4 88.6(4) . . ?
C7 N1 C8 127.9(15) . . ?
C10 N2 C9 124.9(15) . . ?
O1 C1 C6 126.3(17) . . ?
O1 C1 C2 116.2(15) . . ?
C6 C1 C2 117.4(17) . . ?
O2 C2 C1 113.3(14) . . ?
O2 C2 C3 122.5(15) . . ?
C1 C2 C3 124.2(16) . . ?
C4 C3 C2 116.2(17) . . ?
C4 C3 C7 122.2(16) . . ?
C2 C3 C7 121.5(15) . . ?
C5 C4 C3 121.7(18) . . ?
C4 C5 C6 122.4(16) . . ?
C1 C6 C5 118.0(17) . . ?
N1 C7 C3 131.0(16) . . ?
C9 C8 N1 109.1(13) . . ?
C9 C8 C18 109.9(15) . . ?
N1 C8 C18 107.5(13) . . ?
C9 C8 C17 110.8(15) . . ?
N1 C8 C17 108.4(15) . . ?
C18 C8 C17 111.1(14) . . ?
C8 C9 N2 110.7(15) . . ?
N2 C10 C11 125.0(17) . . ?
C10 C11 C12 127.4(17) . . ?
C10 C11 C16 119.8(16) . . ?
C12 C11 C16 112.7(16) . . ?
O3 C12 C13 113.5(14) . . ?
O3 C12 C11 120.0(16) . . ?
C13 C12 C11 126.5(16) . . ?
O4 C13 C12 117.6(14) . . ?
O4 C13 C14 125.2(15) . . ?
C12 C13 C14 117.2(15) . . ?
C13 C14 C15 119.6(17) . . ?
C16 C15 C14 122.3(18) . . ?
C15 C16 C11 121.7(17) . . ?
C25 N3 C26 123.1(7) . . ?
C28 N4 C27 128.2(9) . . ?
O5 C19 C24 126.7(15) . . ?
O5 C19 C20 116.4(12) . . ?
C24 C19 C20 116.8(15) . . ?
O6 C20 C21 122.4(14) . . ?
O6 C20 C19 113.5(13) . . ?
C21 C20 C19 123.8(14) . . ?
C20 C21 C22 115.4(16) . . ?
C20 C21 C25 123.7(14) . . ?
C22 C21 C25 120.7(15) . . ?
C23 C22 C21 120.4(17) . . ?
C22 C23 C24 123.0(16) . . ?
C19 C24 C23 120.1(17) . . ?
N3 C25 C21 127.4(14) . . ?
N3 C26 C36 110.5(8) . . ?
N3 C26 C35 110.5(8) . . ?
C36 C26 C35 113.7(9) . . ?
N3 C26 C27 106.5(6) . . ?
C36 C26 C27 107.6(7) . . ?
C35 C26 C27 107.6(8) . . ?
N4 C27 C26 114.6(5) . . ?
N4 C28 C29 127.0(15) . . ?
C28 C29 C30 125.5(14) . . ?
C28 C29 C34 119.7(15) . . ?
C30 C29 C34 114.8(15) . . ?
O7 C30 C31 114.1(13) . . ?
O7 C30 C29 121.7(13) . . ?
C31 C30 C29 124.2(13) . . ?
O8 C31 C32 126.6(15) . . ?
O8 C31 C30 115.1(12) . . ?
C32 C31 C30 118.2(15) . . ?
C31 C32 C33 119.6(16) . . ?
C34 C33 C32 122.3(15) . . ?
C33 C34 C29 120.6(16) . . ?
C41 N5 C37 114.1(19) . . ?
N5 C37 C38 124(3) . . ?
C39 C38 C37 117(3) . . ?
C40 C39 C38 120(2) . . ?
C39 C40 C41 119.8(18) . . ?
N5 C41 C40 124.3(17) . . ?
C42 N6 C46 120.0 . . ?
N6 C42 C43 120.0 . . ?
C44 C43 C42 120.0 . . ?
C45 C44 C43 120.0 . . ?
C46 C45 C44 120.0 . . ?
C45 C46 N6 120.0 . . ?

loop_
_geom_bond_atom_site_label_1
_geom_bond_atom_site_label_2
_geom_bond_distance
_geom_bond_site_symmetry_2
_geom_bond_publ_flag
U O8 2.311(9) . ?
U O1 2.320(10) . ?
U O5 2.325(9) . ?
U O4 2.360(10) . ?
U O2 2.395(10) . ?
U O3 2.417(10) . ?
U O7 2.417(9) . ?
U O6 2.448(10) . ?
U Cu1 3.536(2) . ?
U Cu2 3.5394(19) . ?
Cu1 O2 1.862(11) . ?
Cu1 O3 1.867(12) . ?
Cu1 N1 1.897(14) . ?
Cu1 N2 1.930(15) . ?
Cu2 O6 1.858(10) . ?
Cu2 O7 1.870(10) . ?
Cu2 N3 1.933(7) . ?
Cu2 N4 1.942(8) . ?
O1 C1 1.36(2) . ?
O2 C2 1.350(19) . ?
O2 O3 2.365(16) . ?
O2 N1 2.853(17) . ?
O3 C12 1.355(19) . ?
O3 N2 2.792(17) . ?
O4 C13 1.321(18) . ?
N1 C7 1.26(2) . ?
N1 C8 1.51(2) . ?
N1 N2 2.65(2) . ?
N2 C10 1.29(2) . ?
N2 C9 1.49(2) . ?
C1 C6 1.39(2) . ?
C1 C2 1.41(2) . ?
C2 C3 1.42(2) . ?
C3 C4 1.39(2) . ?
C3 C7 1.46(2) . ?
C4 C5 1.33(2) . ?
C5 C6 1.46(2) . ?
C8 C9 1.47(2) . ?
C8 C18 1.53(2) . ?
C8 C17 1.56(2) . ?
C10 C11 1.37(2) . ?
C11 C12 1.42(2) . ?
C11 C16 1.50(2) . ?
C12 C13 1.37(2) . ?
C13 C14 1.41(2) . ?
C14 C15 1.43(2) . ?
C15 C16 1.31(3) . ?
O5 C19 1.318(18) . ?
O6 C20 1.342(16) . ?
O6 O7 2.388(13) . ?
O6 N3 2.846(12) . ?
O7 C30 1.331(16) . ?
O7 N4 2.795(12) . ?
O8 C31 1.349(18) . ?
N3 C25 1.243(10) . ?
N3 C26 1.494(11) . ?
N3 N4 2.708(8) . ?
N4 C28 1.267(10) . ?
N4 C27 1.498(13) . ?
C19 C24 1.39(2) . ?
C19 C20 1.43(2) . ?
C20 C21 1.41(2) . ?
C21 C22 1.45(2) . ?
C21 C25 1.47(2) . ?
C22 C23 1.34(3) . ?
C23 C24 1.40(2) . ?
C26 C36 1.509(11) . ?
C26 C35 1.509(12) . ?
C26 C27 1.513(10) . ?
C28 C29 1.355(18) . ?
C29 C30 1.42(2) . ?
C29 C34 1.45(2) . ?
C30 C31 1.41(2) . ?
C31 C32 1.38(2) . ?
C32 C33 1.41(2) . ?
C33 C34 1.38(2) . ?
N5 C41 1.33(2) . ?
N5 C37 1.34(3) . ?
C37 C38 1.40(4) . ?
C38 C39 1.34(3) . ?
C39 C40 1.33(2) . ?
C40 C41 1.36(3) . ?
N6 C42 1.3900 . ?
N6 C46 1.3900 . ?
C42 C43 1.3900 . ?
C43 C44 1.3900 . ?
C44 C45 1.3900 . ?
C45 C46 1.3900 . ?
